data_4327439
loop_
_publ_author_name
'Beth R. Cameron'
'Marilyn C. Darkes'
'Helen Yee'
'Micki Olsen'
'Simon P. Fricker'
'Renato T. Skerlj'
'Gary J. Bridger'
'Nathan A. Davies'
'Michael T. Wilson'
'David J. Rose'
'Jon Zubieta'

_publ_section_title
;
 Ruthenium(III) Polyaminocarboxylate Complexes: Efficient and Effective
 Nitric Oxide Scavengers
;
_journal_name_full 'Inorganic Chemistry'
_journal_page_first 1868
_journal_page_last 1876
_journal_paper_doi 10.1021/ic020219+
_journal_volume 42
_journal_year 2003
_chemical_formula_sum 'C14 H18 N4 O13.28 Ru'
_chemical_formula_weight 562.49
_chemical_name_systematic
;
  ?
;
_space_group_IT_number 2
_symmetry_cell_setting triclinic
_symmetry_space_group_name_Hall '-P 1'
_symmetry_space_group_name_H-M 'P -1'
_atom_sites_solution_hydrogens geom
_atom_sites_solution_primary direct
_atom_sites_solution_secondary difmap
_audit_creation_method SHELXL-97
_cell_angle_alpha 78.413(6)
_cell_angle_beta 75.804(6)
_cell_angle_gamma 73.562(6)
_cell_formula_units_Z 2
_cell_length_a 8.838(2)
_cell_length_b 9.452(3)
_cell_length_c 13.419(4)
_cell_measurement_temperature 293(2)
_cell_volume 1031.9(5)
_computing_structure_refinement 'SHELXL-97 (Sheldrick, 1997)'
_computing_structure_solution 'SHELXS-97 (Sheldrick, 1990)'
_diffrn_ambient_temperature 293(2)
_diffrn_measured_fraction_theta_full 0.994
_diffrn_measured_fraction_theta_max 0.994
_diffrn_radiation_monochromator graphite
_diffrn_radiation_source 'fine-focus sealed tube'
_diffrn_radiation_type MoK\a
_diffrn_radiation_wavelength 0.71073
_diffrn_reflns_av_R_equivalents 0.0221
_diffrn_reflns_av_sigmaI/netI 0.0279
_diffrn_reflns_limit_h_max 9
_diffrn_reflns_limit_h_min -8
_diffrn_reflns_limit_k_max 10
_diffrn_reflns_limit_k_min -10
_diffrn_reflns_limit_l_max 14
_diffrn_reflns_limit_l_min -9
_diffrn_reflns_number 4870
_diffrn_reflns_theta_full 26.31
_diffrn_reflns_theta_max 26.31
_diffrn_reflns_theta_min 2.27
_exptl_absorpt_coefficient_mu 0.843
_exptl_crystal_colour Red
_exptl_crystal_density_diffrn 1.814
_exptl_crystal_description Block
_exptl_crystal_F_000 574.12
_exptl_crystal_size_max 0.22
_exptl_crystal_size_mid 0.18
_exptl_crystal_size_min 0.18
_refine_diff_density_max 1.117
_refine_diff_density_min -0.676
_refine_diff_density_rms 0.117
_refine_ls_extinction_coef 0.0043(11)
_refine_ls_extinction_expression Fc^*^=kFc[1+0.001xFc^2^\l^3^/sin(2\q)]^-1/4^
_refine_ls_extinction_method SHELXL
_refine_ls_goodness_of_fit_ref 1.107
_refine_ls_hydrogen_treatment mixed
_refine_ls_matrix_type full
_refine_ls_number_parameters 308
_refine_ls_number_reflns 2970
_refine_ls_number_restraints 0
_refine_ls_restrained_S_all 1.107
_refine_ls_R_factor_all 0.0431
_refine_ls_R_factor_gt 0.0385
_refine_ls_shift/su_max 0.000
_refine_ls_shift/su_mean 0.000
_refine_ls_structure_factor_coef Fsqd
_refine_ls_weighting_details 'calc w=1/[\s^2^(Fo^2^)+(0.0639P)^2^+2.9785P] where P=(Fo^2^+2Fc^2^)/3'
_refine_ls_weighting_scheme calc
_refine_ls_wR_factor_gt 0.1060
_refine_ls_wR_factor_ref 0.1087
_reflns_number_gt 2709
_reflns_number_total 2970
_reflns_threshold_expression >2sigma(I)
_cod_data_source_file ic0202192B_1.cif
_cod_data_source_block AMD3689
_cod_original_cell_volume 1031.8(5)
_cod_database_code 4327439

loop_
_symmetry_equiv_pos_as_xyz
'x, y, z'
'-x, -y, -z'

loop_
_atom_site_label
_atom_site_type_symbol
_atom_site_fract_x
_atom_site_fract_y
_atom_site_fract_z
_atom_site_U_iso_or_equiv
_atom_site_adp_type
_atom_site_occupancy
_atom_site_symmetry_multiplicity
_atom_site_calc_flag
_atom_site_refinement_flags
Ru1 Ru 0.05697(4) 1.04068(4) 0.21268(3) 0.01270(19) Uani 1 1 d .
N1 N -0.1053(5) 1.1666(4) 0.1625(3) 0.0159(9) Uani 1 1 d .
N2 N -0.0372(5) 0.8461(4) 0.2466(3) 0.0153(9) Uani 1 1 d .
N3 N 0.2709(5) 0.8881(4) 0.2407(3) 0.0156(9) Uani 1 1 d .
N4 N 0.1876(5) 1.1991(4) 0.2114(3) 0.0156(9) Uani 1 1 d .
O1 O -0.1936(4) 1.2399(4) 0.1124(3) 0.0259(8) Uani 1 1 d .
O2 O 0.1569(4) 0.9943(4) 0.0652(2) 0.0172(7) Uani 1 1 d .
O3 O -0.0174(4) 1.0764(4) 0.3627(3) 0.0200(8) Uani 1 1 d .
O4 O -0.0742(5) 1.2572(4) 0.4590(3) 0.0315(9) Uani 1 1 d .
O5 O 0.3882(4) 0.9110(4) -0.0405(2) 0.0204(8) Uani 1 1 d .
O6 O -0.3376(4) 1.0559(4) 0.3171(3) 0.0237(8) Uani 1 1 d .
O7 O -0.3674(6) 0.9155(6) 0.4717(3) 0.0663(17) Uani 1 1 d .
O8 O -0.3029(4) 0.6849(4) 0.2355(3) 0.0250(8) Uani 1 1 d .
O9 O -0.0755(4) 0.5930(4) 0.1272(3) 0.0289(9) Uani 1 1 d .
O10 O 0.3993(4) 1.4316(4) 0.0046(3) 0.0254(8) Uani 1 1 d .
O11 O 0.3564(4) 1.4250(4) 0.1772(3) 0.0238(8) Uani 1 1 d .
O12 O 0.6090(5) 0.4460(4) 0.2577(3) 0.0337(9) Uani 1 1 d .
O13 O 0.5760(12) 0.6066(11) 0.5444(6) 0.056(2) Uani 0.56 1 d P
O14 O 0.1031(16) 0.4807(10) 0.4745(8) 0.060(3) Uani 0.46 1 d P
O15 O 0.436(3) 0.710(2) 0.5588(13) 0.054(5) Uani 0.27 1 d P
C1 C -0.1393(6) 0.8286(6) 0.3539(4) 0.0182(11) Uani 1 1 d .
H1A H -0.0737 0.8235 0.4035 0.022 Uiso 1 1 calc R
H1B H -0.1674 0.7338 0.3656 0.022 Uiso 1 1 calc R
C2 C -0.2924(6) 0.9475(7) 0.3778(4) 0.0273(13) Uani 1 1 d .
C3 C -0.1229(6) 0.8413(5) 0.1643(4) 0.0183(11) Uani 1 1 d .
H3A H -0.0558 0.8611 0.0967 0.022 Uiso 1 1 calc R
H3B H -0.2217 0.9197 0.1689 0.022 Uiso 1 1 calc R
C4 C -0.1635(6) 0.6927(5) 0.1729(4) 0.0187(11) Uani 1 1 d .
C5 C 0.1097(6) 0.7164(5) 0.2459(4) 0.0182(11) Uani 1 1 d .
H5A H 0.0780 0.6265 0.2823 0.022 Uiso 1 1 calc R
H5B H 0.1608 0.7007 0.1749 0.022 Uiso 1 1 calc R
C6 C 0.2269(6) 0.7488(5) 0.2983(4) 0.0168(10) Uani 1 1 d .
H6A H 0.1777 0.7612 0.3700 0.020 Uiso 1 1 calc R
H6B H 0.3224 0.6669 0.2972 0.020 Uiso 1 1 calc R
C7 C 0.3842(6) 0.8604(5) 0.1392(4) 0.0174(10) Uani 1 1 d .
H7A H 0.4746 0.9027 0.1331 0.021 Uiso 1 1 calc R
H7B H 0.4258 0.7538 0.1394 0.021 Uiso 1 1 calc R
C8 C 0.3087(6) 0.9246(5) 0.0465(4) 0.0151(10) Uani 1 1 d .
C9 C 0.3369(6) 0.9607(5) 0.3046(4) 0.0181(11) Uani 1 1 d .
H9A H 0.4443 0.9031 0.3124 0.022 Uiso 1 1 calc R
H9B H 0.2687 0.9656 0.3731 0.022 Uiso 1 1 calc R
C10 C 0.3424(6) 1.1156(5) 0.2502(4) 0.0177(10) Uani 1 1 d .
H10A H 0.4327 1.1092 0.1917 0.021 Uiso 1 1 calc R
H10B H 0.3600 1.1716 0.2977 0.021 Uiso 1 1 calc R
C11 C 0.2274(6) 1.2864(5) 0.1068(4) 0.0187(11) Uani 1 1 d .
H11A H 0.1275 1.3460 0.0869 0.022 Uiso 1 1 calc R
H11B H 0.2789 1.2170 0.0571 0.022 Uiso 1 1 calc R
C12 C 0.3365(6) 1.3893(5) 0.0988(4) 0.0205(11) Uani 1 1 d .
C13 C 0.0768(6) 1.2962(6) 0.2877(4) 0.0215(11) Uani 1 1 d .
H13A H -0.0012 1.3718 0.2535 0.026 Uiso 1 1 calc R
H13B H 0.1380 1.3461 0.3137 0.026 Uiso 1 1 calc R
C14 C -0.0105(6) 1.2049(6) 0.3775(4) 0.0205(11) Uani 1 1 d .

loop_
_atom_site_aniso_label
_atom_site_aniso_U_11
_atom_site_aniso_U_22
_atom_site_aniso_U_33
_atom_site_aniso_U_23
_atom_site_aniso_U_13
_atom_site_aniso_U_12
Ru1 0.0086(3) 0.0146(3) 0.0120(3) -0.00190(15) 0.00158(15) -0.00135(16)
N1 0.012(2) 0.017(2) 0.017(2) -0.0051(17) 0.0007(18) -0.0016(18)
N2 0.011(2) 0.017(2) 0.015(2) -0.0020(16) -0.0001(16) -0.0026(17)
N3 0.014(2) 0.018(2) 0.014(2) -0.0034(16) 0.0011(16) -0.0039(17)
N4 0.012(2) 0.018(2) 0.015(2) -0.0056(17) 0.0017(16) -0.0021(17)
O1 0.023(2) 0.0228(19) 0.030(2) -0.0007(16) -0.0122(18) 0.0009(16)
O2 0.0132(18) 0.0176(17) 0.0175(18) -0.0024(14) -0.0006(14) -0.0009(14)
O3 0.0146(18) 0.026(2) 0.0168(18) -0.0052(15) 0.0008(14) -0.0019(15)
O4 0.033(2) 0.036(2) 0.017(2) -0.0084(17) 0.0061(17) -0.0017(18)
O5 0.0178(18) 0.0263(19) 0.0141(19) -0.0046(14) 0.0022(15) -0.0043(15)
O6 0.0151(18) 0.026(2) 0.028(2) -0.0065(17) 0.0010(15) -0.0035(15)
O7 0.035(3) 0.097(4) 0.022(2) 0.011(2) 0.013(2) 0.026(3)
O8 0.0169(19) 0.025(2) 0.033(2) -0.0093(16) 0.0008(16) -0.0073(15)
O9 0.023(2) 0.025(2) 0.038(2) -0.0113(18) -0.0008(17) -0.0064(17)
O10 0.027(2) 0.026(2) 0.023(2) -0.0013(16) -0.0002(16) -0.0134(16)
O11 0.023(2) 0.0229(19) 0.027(2) -0.0092(16) 0.0036(15) -0.0113(16)
O12 0.030(2) 0.029(2) 0.044(2) -0.0098(18) -0.0021(18) -0.0123(18)
O13 0.070(6) 0.065(6) 0.030(4) 0.006(4) 0.003(4) -0.029(5)
O14 0.130(11) 0.026(5) 0.034(6) 0.003(4) -0.015(6) -0.040(6)
O15 0.086(15) 0.050(11) 0.038(10) 0.003(8) -0.003(9) -0.048(11)
C1 0.014(3) 0.023(3) 0.015(3) -0.002(2) 0.001(2) -0.004(2)
C2 0.012(3) 0.045(4) 0.022(3) -0.008(3) 0.002(2) -0.004(2)
C3 0.016(3) 0.021(3) 0.018(3) 0.000(2) -0.005(2) -0.003(2)
C4 0.014(3) 0.017(3) 0.022(3) -0.003(2) -0.005(2) 0.001(2)
C5 0.014(3) 0.015(2) 0.020(3) 0.000(2) 0.000(2) -0.001(2)
C6 0.010(2) 0.019(3) 0.018(3) -0.004(2) 0.0009(19) 0.000(2)
C7 0.012(2) 0.019(3) 0.018(3) -0.006(2) 0.003(2) -0.002(2)
C8 0.015(3) 0.014(2) 0.017(3) -0.0039(19) 0.002(2) -0.006(2)
C9 0.012(2) 0.023(3) 0.019(3) -0.006(2) -0.004(2) -0.001(2)
C10 0.010(2) 0.022(3) 0.020(3) -0.006(2) -0.001(2) -0.002(2)
C11 0.017(3) 0.019(3) 0.019(3) -0.002(2) -0.003(2) -0.004(2)
C12 0.017(3) 0.016(3) 0.026(3) -0.002(2) -0.001(2) -0.003(2)
C13 0.018(3) 0.020(3) 0.025(3) -0.011(2) 0.001(2) -0.001(2)
C14 0.020(3) 0.023(3) 0.016(3) -0.004(2) -0.004(2) 0.000(2)

loop_
_atom_type_symbol
_atom_type_description
_atom_type_scat_dispersion_real
_atom_type_scat_dispersion_imag
_atom_type_scat_source
C C 0.0033 0.0016 'International Tables Vol C Tables 4.2.6.8 and 6.1.1.4'
H H 0.0000 0.0000 'International Tables Vol C Tables 4.2.6.8 and 6.1.1.4'
N N 0.0061 0.0033 'International Tables Vol C Tables 4.2.6.8 and 6.1.1.4'
O O 0.0106 0.0060 'International Tables Vol C Tables 4.2.6.8 and 6.1.1.4'
Ru Ru -1.2594 0.8363 'International Tables Vol C Tables 4.2.6.8 and 6.1.1.4'

loop_
_geom_angle_atom_site_label_1
_geom_angle_atom_site_label_2
_geom_angle_atom_site_label_3
_geom_angle
N1 Ru1 O3 98.60(16)
N1 Ru1 O2 87.49(15)
O3 Ru1 O2 173.61(13)
N1 Ru1 N3 168.43(16)
O3 Ru1 N3 92.81(14)
O2 Ru1 N3 81.05(14)
N1 Ru1 N4 97.24(17)
O3 Ru1 N4 80.37(14)
O2 Ru1 N4 97.00(14)
N3 Ru1 N4 82.72(15)
N1 Ru1 N2 97.57(16)
O3 Ru1 N2 91.23(14)
O2 Ru1 N2 89.91(14)
N3 Ru1 N2 84.04(15)
N4 Ru1 N2 163.91(15)
O1 N1 Ru1 167.0(4)
C3 N2 C1 112.2(4)
C3 N2 C5 109.3(4)
C1 N2 C5 105.9(4)
C3 N2 Ru1 111.1(3)
C1 N2 Ru1 113.2(3)
C5 N2 Ru1 104.6(3)
C6 N3 C9 112.5(4)
C6 N3 C7 111.0(4)
C9 N3 C7 111.6(4)
C6 N3 Ru1 106.9(3)
C9 N3 Ru1 105.1(3)
C7 N3 Ru1 109.4(3)
C13 N4 C11 111.7(4)
C13 N4 C10 110.7(4)
C11 N4 C10 109.9(4)
C13 N4 Ru1 102.9(3)
C11 N4 Ru1 113.3(3)
C10 N4 Ru1 108.1(3)
C8 O2 Ru1 117.2(3)
C14 O3 Ru1 113.8(3)
N2 C1 C2 117.2(4)
O6 C2 O7 125.7(5)
O6 C2 C1 124.5(5)
O7 C2 C1 109.8(5)
N2 C3 C4 113.2(4)
O9 C4 O8 124.2(5)
O9 C4 C3 122.6(5)
O8 C4 C3 113.2(4)
C6 C5 N2 109.6(4)
N3 C6 C5 108.0(4)
C8 C7 N3 113.8(4)
O5 C8 O2 123.4(4)
O5 C8 C7 120.3(4)
O2 C8 C7 116.3(4)
N3 C9 C10 108.5(4)
C9 C10 N4 112.5(4)
N4 C11 C12 115.5(4)
O11 C12 O10 126.4(5)
O11 C12 C11 121.0(4)
O10 C12 C11 112.6(4)
N4 C13 C14 110.7(4)
O4 C14 O3 123.4(5)
O4 C14 C13 119.3(5)
O3 C14 C13 117.2(4)

loop_
_geom_bond_atom_site_label_1
_geom_bond_atom_site_label_2
_geom_bond_distance
_geom_bond_site_symmetry_2
Ru1 N1 1.764(4) .
Ru1 O3 2.024(3) .
Ru1 O2 2.040(3) .
Ru1 N3 2.094(4) .
Ru1 N4 2.129(4) .
Ru1 N2 2.151(4) .
N1 O1 1.142(5) .
N2 C3 1.498(6) .
N2 C1 1.506(6) .
N2 C5 1.512(6) .
N3 C6 1.488(6) .
N3 C9 1.501(6) .
N3 C7 1.501(6) .
N4 C13 1.493(6) .
N4 C11 1.493(6) .
N4 C10 1.529(6) .
O2 C8 1.304(6) .
O3 C14 1.290(6) .
O4 C14 1.231(6) .
O5 C8 1.217(6) .
O6 C2 1.211(7) .
O7 C2 1.293(7) .
O8 C4 1.322(6) .
O9 C4 1.206(6) .
O10 C12 1.282(6) .
O11 C12 1.232(6) .
O13 O15 1.34(2) .
O14 O14 1.74(3) 2_566
C1 C2 1.506(7) .
C3 C4 1.521(7) .
C5 C6 1.511(7) .
C7 C8 1.495(7) .
C9 C10 1.507(7) .
C11 C12 1.525(7) .
C13 C14 1.515(7) .
